data_4312330
loop_
_publ_author_name
'Serge Vilminot'
'Mireille Richard-Plouet'
'Gilles Andr\'e'
'Dariusz Swierczynski'
'Fran\,coise Bour\'ee-Vigneron'
'Mohamedally Kurmoo'

_publ_contact_author
;
Dr Serge Vilminot
IPCMS-GMI
23 rue du Loess
BP 43
67043 Strasbourg Cedex, France.
;
_publ_contact_author_email vilminot@ipcms.u-strasbg.fr
_publ_contact_author_fax '+33 388 10 72 47'
_publ_contact_author_phone '+33 388 10 71 30'
_publ_section_title
;
 Hydrothermal Synthesis in the System Ni(OH)2-NiSO4: Nuclear and Magnetic
 Structures and Magnetic Properties of Ni3(OH)2(SO4)2(H2O)2
;
_journal_name_full 'Inorganic Chemistry'
_journal_page_first 6859
_journal_page_last 6867
_journal_paper_doi 10.1021/ic0345469
_journal_volume 42
_journal_year 2003
_chemical_formula_moiety Ni3(OH)2(SO4)2(H2O)2
_chemical_formula_sum 'H6 Ni3 O12 S2'
_chemical_formula_weight 438.30
_chemical_name_systematic
; 
 nickel hydroxysulfate
;
_space_group_IT_number 57
_symmetry_cell_setting orthorhombic
_symmetry_space_group_name_Hall '-P 2c 2b'
_symmetry_space_group_name_H-M 'P b c m'
_atom_sites_solution_hydrogens geom
_atom_sites_solution_primary direct
_atom_sites_solution_secondary difmap
_audit_creation_method SHELXL
_cell_angle_alpha 90.00
_cell_angle_beta 90.00
_cell_angle_gamma 90.00
_cell_formula_units_Z 4
_cell_length_a 7.1485(3)
_cell_length_b 9.6844(4)
_cell_length_c 12.6643(3)
_cell_measurement_reflns_used 3722
_cell_measurement_temperature 293(2)
_cell_measurement_theta_max 30.034
_cell_measurement_theta_min 0.998
_cell_volume 876.74(6)
_computing_cell_refinement 'HKL Scalepack (Otwinowski & Minor 1997)'
_computing_data_collection 'Collect (Nonius BV, 1997-2000)'
_computing_data_reduction 'HKL Denzo and Scalepack (Otwinowski & Minor 1997)'
_computing_structure_refinement 'SHELXL-93 (Sheldrick, 1993)'
_computing_structure_solution 'SHELXS-86 (Sheldrick, 1990)'
_diffrn_ambient_temperature 293(2)
_diffrn_measurement_device_type 'KappaCCD 95mm CCD camera on k-goniostat'
_diffrn_measurement_method CCD
_diffrn_radiation_monochromator graphite
_diffrn_radiation_source 'fine-focus sealed tube'
_diffrn_radiation_type MoK\a
_diffrn_radiation_wavelength 0.71069
_diffrn_reflns_av_R_equivalents 0.0254
_diffrn_reflns_av_sigmaI/netI 0.0334
_diffrn_reflns_limit_h_max 10
_diffrn_reflns_limit_h_min -10
_diffrn_reflns_limit_k_max 13
_diffrn_reflns_limit_k_min -13
_diffrn_reflns_limit_l_max 17
_diffrn_reflns_limit_l_min -17
_diffrn_reflns_number 2348
_diffrn_reflns_theta_max 30.00
_diffrn_reflns_theta_min 2.85
_exptl_absorpt_coefficient_mu 6.968
_exptl_absorpt_correction_type none
_exptl_crystal_colour green
_exptl_crystal_density_diffrn 3.321
_exptl_crystal_description 'rectangular platelet'
_exptl_crystal_F_000 848
_refine_diff_density_max 0.951
_refine_diff_density_min -1.435
_refine_diff_density_rms 0.213
_refine_ls_extinction_coef 0.0111(9)
_refine_ls_extinction_expression Fc^*^=kFc[1+0.001xFc^2^\l^3^/sin(2\q)]^-1/4^
_refine_ls_extinction_method SHELXL
_refine_ls_goodness_of_fit_all 1.120
_refine_ls_goodness_of_fit_obs 1.137
_refine_ls_matrix_type full
_refine_ls_number_parameters 88
_refine_ls_number_reflns 1323
_refine_ls_number_restraints 0
_refine_ls_restrained_S_all 1.120
_refine_ls_restrained_S_obs 1.137
_refine_ls_R_factor_all 0.0335
_refine_ls_R_factor_obs 0.0319
_refine_ls_shift/esd_max 0.000
_refine_ls_shift/esd_mean 0.000
_refine_ls_structure_factor_coef Fsqd
_refine_ls_weighting_details 'w=1/[\s^2^(Fo^2^)+(0.0492P)^2^+0.9616P] where P=(Fo^2^+2Fc^2^)/3'
_refine_ls_weighting_scheme calc
_refine_ls_wR_factor_all 0.0847
_refine_ls_wR_factor_obs 0.0835
_reflns_number_observed 1252
_reflns_number_total 1323
_reflns_observed_criterion >2sigma(I)
_cod_data_source_file ic0345469si20030521_102328.cif
_cod_data_source_block ni3
_cod_depositor_comments
;
The following automatic conversions were performed:

'_exptl_absorpt_correction_type' tag value 'no' was replaced with
'none' value.

Automatic conversion script
Id: cif_fix_values 1646 2011-03-28 12:23:43Z adriana 

The following automatic conversions were performed:

'_refine_ls_weighting_scheme' value 'calc
w=1/[\s^2^(Fo^2^)+(0.0492P)^2^+0.9616P] where P=(Fo^2^+2Fc^2^)/3' was
changed to 'calc'. New tag '_refine_ls_weighting_details' was
created. The value of the new tag was set to
'w=1/[\s^2^(Fo^2^)+(0.0492P)^2^+0.9616P] where P=(Fo^2^+2Fc^2^)/3'.

Automatic conversion script
Id: cif_fix_values 3143 2015-03-26 13:38:13Z robertas 
;
_cod_database_code 4312330

loop_
_symmetry_equiv_pos_as_xyz
'x, y, z'
'-x, -y, z+1/2'
'x, -y+1/2, -z'
'-x, y+1/2, -z+1/2'
'-x, -y, -z'
'x, y, -z+1/2'
'-x, y+1/2, z'
'x, -y+1/2, z+1/2'

loop_
_atom_site_aniso_label
_atom_site_aniso_U_11
_atom_site_aniso_U_22
_atom_site_aniso_U_33
_atom_site_aniso_U_23
_atom_site_aniso_U_13
_atom_site_aniso_U_12
Ni1 0.0109(2) 0.0067(2) 0.0088(2) 0.00030(10) 0.00021(10) 0.00016(10)
Ni2 0.0103(3) 0.0054(2) 0.0078(3) 0.000 0.000 -0.00013(14)
S1 0.0098(4) 0.0049(3) 0.0063(4) 0.0000(2) 0.000 0.000
S2 0.0088(4) 0.0044(4) 0.0095(4) 0.000 0.000 0.0008(3)
O1 0.0114(11) 0.0049(10) 0.0232(14) 0.000 0.000 0.0004(9)
O2 0.0168(8) 0.0065(7) 0.0107(8) -0.0010(6) 0.0013(6) -0.0049(7)
O3 0.0138(8) 0.0155(8) 0.0076(8) -0.0003(6) -0.0015(6) -0.0001(7)
O4 0.0126(11) 0.0059(10) 0.0174(13) 0.000 0.000 0.0023(9)
O5 0.0154(9) 0.0146(9) 0.0141(9) -0.0040(7) -0.0055(7) 0.0061(7)
OH1 0.0100(11) 0.0057(10) 0.0115(12) 0.000 0.000 -0.0006(8)
OH2 0.0107(11) 0.0070(10) 0.0130(12) 0.000 0.000 0.0008(9)
W 0.0187(10) 0.0272(11) 0.0182(9) 0.0023(8) -0.0001(7) -0.0087(8)

loop_
_atom_site_label
_atom_site_type_symbol
_atom_site_fract_x
_atom_site_fract_y
_atom_site_fract_z
_atom_site_U_iso_or_equiv
_atom_site_thermal_displace_type
_atom_site_occupancy
_atom_site_calc_flag
_atom_site_refinement_flags
_atom_site_disorder_group
Ni1 Ni2+ 0.04963(4) 0.02632(3) 0.12885(2) 0.00881(14) Uani 1 d . .
Ni2 Ni2+ 0.29169(6) 0.74030(4) 0.2500 0.0079(2) Uani 1 d S .
S1 S 0.79446(11) 0.2500 0.0000 0.0070(2) Uani 1 d S .
S2 S 0.30829(11) 0.41987(8) 0.2500 0.0076(2) Uani 1 d S .
O1 O 0.5757(4) 0.0458(3) 0.2500 0.0132(5) Uani 1 d S .
O2 O 0.0841(3) 0.6247(2) -0.00349(13) 0.0113(3) Uani 1 d . .
O3 O 0.3258(3) 0.7458(2) 0.09261(15) 0.0123(4) Uani 1 d . .
O4 O 0.4257(3) 0.2967(3) 0.2500 0.0120(5) Uani 1 d S .
O5 O 0.1883(2) 0.4165(2) 0.1552(2) 0.0147(4) Uani 1 d . .
OH1 O 0.8066(3) 0.4371(3) 0.2500 0.0091(5) Uani 1 d S .
OH2 O 0.0277(3) 0.6591(2) 0.2500 0.0102(5) Uani 1 d S .
W O 0.2872(3) 0.1167(2) 0.0710(2) 0.0213(4) Uani 1 d . .
H1 H 0.7250 0.4910 0.2500 0.035 Uiso 1 d S .
H2 H 0.0500 0.2150 0.2500 0.035 Uiso 1 d S .
H3 H 0.4070 0.1370 0.0920 0.035 Uiso 1 d . .
H4 H 0.2990 0.3750 0.5200 0.035 Uiso 1 d . .

loop_
_atom_type_symbol
_atom_type_description
_atom_type_scat_dispersion_real
_atom_type_scat_dispersion_imag
_atom_type_scat_source
O O 0.0106 0.0060 'International Tables Vol C Tables 4.2.6.8 and 6.1.1.4'
H H 0.0000 0.0000 'International Tables Vol C Tables 4.2.6.8 and 6.1.1.4'
S S 0.1246 0.1234 'International Tables Vol C Tables 4.2.6.8 and 6.1.1.4'
Ni Ni2+ 0.2850 1.1130 'International Tables Vol C Tables 4.2.6.8 and 6.1.1.4'

loop_
_geom_angle_atom_site_label_1
_geom_angle_atom_site_label_2
_geom_angle_atom_site_label_3
_geom_angle
_geom_angle_site_symmetry_1
_geom_angle_site_symmetry_3
_geom_angle_publ_flag
O5 Ni1 OH1 94.40(9) 7 7_655 ?
O5 Ni1 W 167.58(8) 7 . ?
OH1 Ni1 W 91.86(9) 7_655 . ?
O5 Ni1 OH2 88.86(8) 7 7 ?
OH1 Ni1 OH2 80.83(7) 7_655 7 ?
W Ni1 OH2 102.73(9) . 7 ?
O5 Ni1 O2 89.30(8) 7 7 ?
OH1 Ni1 O2 176.09(8) 7_655 7 ?
W Ni1 O2 84.27(8) . 7 ?
OH2 Ni1 O2 100.54(7) 7 7 ?
O5 Ni1 O2 82.10(7) 7 3 ?
OH1 Ni1 O2 101.97(7) 7_655 3 ?
W Ni1 O2 86.12(8) . 3 ?
OH2 Ni1 O2 170.70(8) 7 3 ?
O2 Ni1 O2 77.25(7) 7 3 ?
O3 Ni2 O3 165.73(11) 6_556 . ?
O3 Ni2 OH1 90.98(5) 6_556 7_665 ?
O3 Ni2 OH1 90.98(5) . 7_665 ?
O3 Ni2 OH2 97.02(5) 6_556 . ?
O3 Ni2 OH2 97.02(5) . . ?
OH1 Ni2 OH2 92.38(9) 7_665 . ?
O3 Ni2 O4 82.87(5) 6_556 7_665 ?
O3 Ni2 O4 82.87(5) . 7_665 ?
OH1 Ni2 O4 95.09(10) 7_665 7_665 ?
OH2 Ni2 O4 172.53(10) . 7_665 ?
O3 Ni2 O1 88.23(5) 6_556 7_665 ?
O3 Ni2 O1 88.23(5) . 7_665 ?
OH1 Ni2 O1 173.52(10) 7_665 7_665 ?
OH2 Ni2 O1 94.10(10) . 7_665 ?
O4 Ni2 O1 78.43(10) 7_665 7_665 ?
O3 S1 O3 107.6(2) 5_665 7_655 ?
O3 S1 O2 110.18(10) 5_665 5_665 ?
O3 S1 O2 110.04(10) 7_655 5_665 ?
O3 S1 O2 110.04(10) 5_665 7_655 ?
O3 S1 O2 110.18(10) 7_655 7_655 ?
O2 S1 O2 108.85(15) 5_665 7_655 ?
O4 S2 O1 110.7(2) . 7_665 ?
O4 S2 O5 108.44(10) . . ?
O1 S2 O5 110.17(10) 7_665 . ?
O4 S2 O5 108.44(10) . 6_556 ?
O1 S2 O5 110.17(10) 7_665 6_556 ?
O5 S2 O5 108.9(2) . 6_556 ?
S2 O1 Ni2 119.1(2) 7_655 7_655 ?
S1 O2 Ni1 126.53(10) 5_665 7_565 ?
S1 O2 Ni1 129.40(10) 5_665 3 ?
Ni1 O2 Ni1 102.75(7) 7_565 3 ?
S1 O3 Ni2 136.81(12) 5_665 . ?
S2 O4 Ni2 140.3(2) . 7_655 ?
S2 O5 Ni1 127.43(12) . 7_565 ?
Ni2 OH1 Ni1 124.89(7) 7_655 4_655 ?
Ni2 OH1 Ni1 124.89(7) 7_655 7_665 ?
Ni1 OH1 Ni1 97.61(10) 4_655 7_665 ?
Ni2 OH2 Ni1 118.93(8) . 7_565 ?
Ni2 OH2 Ni1 118.93(8) . 4 ?
Ni1 OH2 Ni1 95.25(10) 7_565 4 ?

loop_
_geom_bond_atom_site_label_1
_geom_bond_atom_site_label_2
_geom_bond_distance
_geom_bond_site_symmetry_2
_geom_bond_publ_flag
Ni1 O5 2.034(2) 7 ?
Ni1 OH1 2.039(2) 7_655 ?
Ni1 W 2.046(2) . ?
Ni1 OH2 2.077(2) 7 ?
Ni1 O2 2.152(2) 7 ?
Ni1 O2 2.173(2) 3 ?
Ni2 O3 2.009(2) 6_556 ?
Ni2 O3 2.009(2) . ?
Ni2 OH1 2.031(2) 7_665 ?
Ni2 OH2 2.045(2) . ?
Ni2 O4 2.093(2) 7_665 ?
Ni2 O1 2.108(3) 7_665 ?
S1 O3 1.455(2) 5_665 ?
S1 O3 1.455(2) 7_655 ?
S1 O2 1.493(2) 5_665 ?
S1 O2 1.493(2) 7_655 ?
S2 O4 1.458(2) . ?
S2 O1 1.475(3) 7_665 ?
S2 O5 1.476(2) . ?
S2 O5 1.476(2) 6_556 ?
O1 S2 1.475(3) 7_655 ?
O1 Ni2 2.108(3) 7_655 ?
O2 S1 1.493(2) 5_665 ?
O2 Ni1 2.152(2) 7_565 ?
O2 Ni1 2.173(2) 3 ?
O3 S1 1.455(2) 5_665 ?
O4 Ni2 2.093(2) 7_655 ?
O5 Ni1 2.034(2) 7_565 ?
OH1 Ni2 2.031(2) 7_655 ?
OH1 Ni1 2.039(2) 4_655 ?
OH1 Ni1 2.039(2) 7_665 ?
OH2 Ni1 2.077(2) 7_565 ?
OH2 Ni1 2.077(2) 4 ?
